data_1545416
loop_
_publ_author_name
'Perez, Carlos A. C.'
'de Resende, Neuman S.'
'Salim, Vera M. M.'
'Schmal, Martin'

_publ_section_title
;
 Water Interaction in Faujasite Probed by in Situ X-ray Powder Diffraction
;
_journal_issue 5
_journal_name_full 'The Journal of Physical Chemistry C'
_journal_page_first 2755
_journal_paper_doi 10.1021/acs.jpcc.6b11111
_journal_volume 121
_journal_year 2017
_chemical_formula_sum 'Al56 H600 Na56 O684 Si136'
_chemical_name_mineral Faujasite-NaY
_space_group_IT_number 227
_symmetry_space_group_name_Hall '-F 4vw 2vw 3'
_symmetry_space_group_name_H-M 'F d -3 m :2'
_cell_angle_alpha 90.00000
_cell_angle_beta 90.00000
_cell_angle_gamma 90.00000
_cell_formula_units_Z 1
_cell_length_a 24.6654(4)
_cell_length_b 24.6654(4)
_cell_length_c 24.6654(4)
_cell_measurement_temperature 183
_cell_volume 15006.0(4)
_cod_data_source_file jp6b11111_si_004.cif
_cod_data_source_block global
_cod_original_cell_volume 15006.0(5)
_cod_original_sg_symbol_H-M 'F d -3 m'
_cod_original_formula_sum 'Na56 Al56 Si136 O384 H600 O300'
_cod_database_code 1545416

loop_
_space_group_symop_operation_xyz
x,y,z
x,1/2+y,1/2+z
1/2+x,y,1/2+z
1/2+x,1/2+y,z
3/4+z,1/2-x,1/4+y
3/4+z,-x,3/4+y
1/4+z,1/2-x,3/4+y
1/4+z,-x,1/4+y
3/4-y,1/2+z,1/4-x
3/4-y,+z,3/4-x
1/4-y,1/2+z,3/4-x
1/4-y,+z,1/4-x
3/4+x,1/2-y,1/4+z
3/4+x,-y,3/4+z
1/4+x,1/2-y,3/4+z
1/4+x,-y,1/4+z
3/4-z,1/2+x,1/4-y
3/4-z,+x,3/4-y
1/4-z,1/2+x,3/4-y
1/4-z,+x,1/4-y
3/4+y,1/2-z,1/4+x
3/4+y,-z,3/4+x
1/4+y,1/2-z,3/4+x
1/4+y,-z,1/4+x
3/4-x,1/2+y,1/4-z
3/4-x,+y,3/4-z
1/4-x,1/2+y,3/4-z
1/4-x,+y,1/4-z
1/2+x,3/4-z,1/4-y
1/2+x,1/4-z,3/4-y
+x,3/4-z,3/4-y
+x,1/4-z,1/4-y
1/2-z,3/4+y,1/4+x
1/2-z,1/4+y,3/4+x
-z,3/4+y,3/4+x
-z,1/4+y,1/4+x
1/2+y,3/4-x,1/4-z
1/2+y,1/4-x,3/4-z
+y,3/4-x,3/4-z
+y,1/4-x,1/4-z
1/2-x,3/4+z,1/4+y
1/2-x,1/4+z,3/4+y
-x,3/4+z,3/4+y
-x,1/4+z,1/4+y
1/2+z,3/4-y,1/4-x
1/2+z,1/4-y,3/4-x
+z,3/4-y,3/4-x
+z,1/4-y,1/4-x
1/2-y,3/4+x,1/4+z
1/2-y,1/4+x,3/4+z
-y,3/4+x,3/4+z
-y,1/4+x,1/4+z
x,1/2+z,1/2+y
x,+z,+y
1/2+x,1/2+z,+y
1/2+x,+z,1/2+y
-z,1/2-y,1/2-x
-z,-y,-x
1/2-z,1/2-y,-x
1/2-z,-y,1/2-x
y,1/2+x,1/2+z
y,+x,+z
1/2+y,1/2+x,+z
1/2+y,+x,1/2+z
-x,1/2-z,1/2-y
-x,-z,-y
1/2-x,1/2-z,-y
1/2-x,-z,1/2-y
z,1/2+y,1/2+x
z,+y,+x
1/2+z,1/2+y,+x
1/2+z,+y,1/2+x
-y,1/2-x,1/2-z
-y,-x,-z
1/2-y,1/2-x,-z
1/2-y,-x,1/2-z
3/4+z,1/4+x,1/2-y
3/4+z,3/4+x,-y
1/4+z,1/4+x,-y
1/4+z,3/4+x,1/2-y
3/4-y,1/4-z,1/2+x
3/4-y,3/4-z,+x
1/4-y,1/4-z,+x
1/4-y,3/4-z,1/2+x
3/4+x,1/4+y,1/2-z
3/4+x,3/4+y,-z
1/4+x,1/4+y,-z
1/4+x,3/4+y,1/2-z
3/4-z,1/4-x,1/2+y
3/4-z,3/4-x,+y
1/4-z,1/4-x,+y
1/4-z,3/4-x,1/2+y
3/4+y,1/4+z,1/2-x
3/4+y,3/4+z,-x
1/4+y,1/4+z,-x
1/4+y,3/4+z,1/2-x
3/4-x,1/4-y,1/2+z
3/4-x,3/4-y,+z
1/4-x,1/4-y,+z
1/4-x,3/4-y,1/2+z
-z,3/4+x,3/4+y
-z,1/4+x,1/4+y
1/2-z,3/4+x,1/4+y
1/2-z,1/4+x,3/4+y
y,3/4-z,3/4-x
y,1/4-z,1/4-x
1/2+y,3/4-z,1/4-x
1/2+y,1/4-z,3/4-x
-x,3/4+y,3/4+z
-x,1/4+y,1/4+z
1/2-x,3/4+y,1/4+z
1/2-x,1/4+y,3/4+z
z,3/4-x,3/4-y
z,1/4-x,1/4-y
1/2+z,3/4-x,1/4-y
1/2+z,1/4-x,3/4-y
-y,3/4+z,3/4+x
-y,1/4+z,1/4+x
1/2-y,3/4+z,1/4+x
1/2-y,1/4+z,3/4+x
x,3/4-y,3/4-z
x,1/4-y,1/4-z
1/2+x,3/4-y,1/4-z
1/2+x,1/4-y,3/4-z
1/4-x,1/2+z,3/4-y
1/4-x,+z,1/4-y
3/4-x,1/2+z,1/4-y
3/4-x,+z,3/4-y
1/4+z,1/2-y,3/4+x
1/4+z,-y,1/4+x
3/4+z,1/2-y,1/4+x
3/4+z,-y,3/4+x
1/4-y,1/2+x,3/4-z
1/4-y,+x,1/4-z
3/4-y,1/2+x,1/4-z
3/4-y,+x,3/4-z
1/4+x,1/2-z,3/4+y
1/4+x,-z,1/4+y
3/4+x,1/2-z,1/4+y
3/4+x,-z,3/4+y
1/4-z,1/2+y,3/4-x
1/4-z,+y,1/4-x
3/4-z,1/2+y,1/4-x
3/4-z,+y,3/4-x
1/4+y,1/2-x,3/4+z
1/4+y,-x,1/4+z
3/4+y,1/2-x,1/4+z
3/4+y,-x,3/4+z
3/4-x,3/4-z,y
3/4-x,1/4-z,1/2+y
1/4-x,3/4-z,1/2+y
1/4-x,1/4-z,y
3/4+z,3/4+y,-x
3/4+z,1/4+y,1/2-x
1/4+z,3/4+y,1/2-x
1/4+z,1/4+y,-x
3/4-y,3/4-x,z
3/4-y,1/4-x,1/2+z
1/4-y,3/4-x,1/2+z
1/4-y,1/4-x,z
3/4+x,3/4+z,-y
3/4+x,1/4+z,1/2-y
1/4+x,3/4+z,1/2-y
1/4+x,1/4+z,-y
3/4-z,3/4-y,x
3/4-z,1/4-y,1/2+x
1/4-z,3/4-y,1/2+x
1/4-z,1/4-y,x
3/4+y,3/4+x,-z
3/4+y,1/4+x,1/2-z
1/4+y,3/4+x,1/2-z
1/4+y,1/4+x,-z
-z,-x,-y
-z,1/2-x,1/2-y
1/2-z,-x,1/2-y
1/2-z,1/2-x,-y
y,z,x
y,1/2+z,1/2+x
1/2+y,z,1/2+x
1/2+y,1/2+z,x
-x,-y,-z
-x,1/2-y,1/2-z
1/2-x,-y,1/2-z
1/2-x,1/2-y,-z
z,x,y
z,1/2+x,1/2+y
1/2+z,x,1/2+y
1/2+z,1/2+x,y
-y,-z,-x
-y,1/2-z,1/2-x
1/2-y,-z,1/2-x
1/2-y,1/2-z,-x

loop_
_atom_site_label
_atom_site_fract_x
_atom_site_fract_y
_atom_site_fract_z
_atom_site_U_iso_or_equiv
_atom_site_occupancy
_atom_site_adp_type
_atom_site_type_symbol
O1 0.17555 0.17555 0.96590 0.01393 1.00000 Uiso O
O2 0.17982 0.17982 0.32396 0.01405 1.00000 Uiso O
O3 0.25458 0.25458 0.14378 0.01072 1.00000 Uiso O
O4 0.10468 0.89532 0.00000 0.01388 1.00000 Uiso O
Si 0.12509 0.94669 0.03679 0.00653 0.70840 Uiso Si
Al 0.12509 0.94669 0.03679 0.00653 0.29160 Uiso Al
Na0 0.00000 0.00000 0.00000 0.02506 0.12012 Uiso Na+1
Na1 0.06738 0.06738 0.06738 0.05394 0.70314 Uiso Na+1
Na22 0.26713 0.26713 0.26713 0.04350 0.44814 Uiso Na+1
Na3 0.37500 0.37500 0.19983 0.07751 0.37900 Uiso Na+1
OW1 0.17058 0.17058 0.17058 0.04166 1.00002 Uiso O-1
OW2 0.26563 0.26563 0.36633 0.14833 0.36786 Uiso O-1
OW3 0.05604 0.05604 0.42901 0.17805 0.32102 Uiso O-1
OW4 0.42868 0.07132 0.00000 0.20805 0.45158 Uiso O-1
OW5 0.41531 0.41531 0.41531 0.21762 0.95730 Uiso O-1
SPS 0.37500 0.37500 0.37500 0.23536 0.55000 Uiso SASH
